data_7003831
loop_
_publ_author_name
'Song, Xue-Qin'
'Liu, Wei-Sheng'
'Dou, Wei'
'Zheng, Jiang-Rong'
'Tang, Xiao-Liang'
'Zhang, Hong-Rui'
'Wang, Da-Qi'

_publ_section_title
;
 Tuning the self-assembly and luminescence properties of lanthanide
 coordination polymers by ligand design
;
_journal_issue 27
_journal_name_full 'Dalton Transactions'
_journal_page_first 3582
_journal_page_last 3591
_journal_paper_doi 10.1039/b800217g
_journal_year 2008
_chemical_formula_sum 'C42.5 H43 N6 Nd O18.5'
_chemical_formula_weight 1078.07
_chemical_name_systematic
;
?
;
_space_group_IT_number 14
_symmetry_cell_setting monoclinic
_symmetry_space_group_name_Hall '-P 2ybc'
_symmetry_space_group_name_H-M 'P 1 21/c 1'
_atom_sites_solution_hydrogens geom
_atom_sites_solution_primary direct
_atom_sites_solution_secondary difmap
_audit_creation_method SHELXL-97
_cell_angle_alpha 90.00
_cell_angle_beta 98.696(7)
_cell_angle_gamma 90.00
_cell_formula_units_Z 4
_cell_length_a 16.657(7)
_cell_length_b 16.373(7)
_cell_length_c 18.370(9)
_cell_measurement_reflns_used 4365
_cell_measurement_temperature 298(2)
_cell_measurement_theta_max 20.395
_cell_measurement_theta_min 2.474
_cell_volume 4952(4)
_computing_cell_refinement 'Bruker SMART'
_computing_data_collection 'Bruker SMART'
_computing_data_reduction 'Bruker SHELXTL'
_computing_molecular_graphics 'Bruker SHELXTL'
_computing_publication_material 'Bruker SHELXTL'
_computing_structure_refinement 'SHELXL-97 (Sheldrick, 1997)'
_computing_structure_solution 'SHELXS-97 (Sheldrick, 1990)'
_diffrn_ambient_temperature 298(2)
_diffrn_measured_fraction_theta_full 0.999
_diffrn_measured_fraction_theta_max 0.999
_diffrn_measurement_device_type 'CCD area detector'
_diffrn_measurement_method 'phi and omega scans'
_diffrn_radiation_monochromator graphite
_diffrn_radiation_source 'fine-focus sealed tube'
_diffrn_radiation_type MoK\a
_diffrn_radiation_wavelength 0.71073
_diffrn_reflns_av_R_equivalents 0.0901
_diffrn_reflns_av_sigmaI/netI 0.1010
_diffrn_reflns_limit_h_max 18
_diffrn_reflns_limit_h_min -19
_diffrn_reflns_limit_k_max 18
_diffrn_reflns_limit_k_min -19
_diffrn_reflns_limit_l_max 21
_diffrn_reflns_limit_l_min -15
_diffrn_reflns_number 25588
_diffrn_reflns_theta_full 25.00
_diffrn_reflns_theta_max 25.00
_diffrn_reflns_theta_min 1.67
_exptl_absorpt_coefficient_mu 1.125
_exptl_absorpt_correction_T_max 0.7661
_exptl_absorpt_correction_T_min 0.7289
_exptl_absorpt_correction_type multi-scan
_exptl_absorpt_process_details sadabs
_exptl_crystal_colour purple
_exptl_crystal_density_diffrn 1.446
_exptl_crystal_density_method 'not measured'
_exptl_crystal_description block
_exptl_crystal_F_000 2192
_exptl_crystal_size_max 0.30
_exptl_crystal_size_mid 0.27
_exptl_crystal_size_min 0.25
_refine_diff_density_max 1.678
_refine_diff_density_min -0.730
_refine_diff_density_rms 0.146
_refine_ls_extinction_method none
_refine_ls_goodness_of_fit_ref 1.022
_refine_ls_hydrogen_treatment noref
_refine_ls_matrix_type full
_refine_ls_number_parameters 619
_refine_ls_number_reflns 8712
_refine_ls_number_restraints 616
_refine_ls_restrained_S_all 1.029
_refine_ls_R_factor_all 0.1548
_refine_ls_R_factor_gt 0.0702
_refine_ls_shift/su_max 0.000
_refine_ls_shift/su_mean 0.000
_refine_ls_structure_factor_coef Fsqd
_refine_ls_weighting_details 'calc w=1/[\s^2^(Fo^2^)+(0.1304P)^2^+0.9974P] where P=(Fo^2^+2Fc^2^)/3'
_refine_ls_weighting_scheme calc
_refine_ls_wR_factor_gt 0.1880
_refine_ls_wR_factor_ref 0.2545
_reflns_number_gt 3963
_reflns_number_total 8712
_reflns_threshold_expression >2sigma(I)
_cod_data_source_file b800217g.txt
_cod_data_source_block 060517f
_cod_depositor_comments
;
The following automatic conversions were performed:
'_symmetry_cell_setting' value 'Monoclinic' changed to 'monoclinic'
according to '/home/saulius/struct/CIF-dictionaries/cif_core.dic'
dictionary named 'cif_core.dic' version 2.4.1 from 2010-06-29.

Automatic conversion script
Id: cif_fix_enum 1527 2010-12-29 10:47:43Z saulius 
;
_cod_original_sg_symbol_H-M P2(1)/c
_cod_original_formula_sum 'C42.50 H43 N6 Nd O18.50'
_cod_database_code 7003831

loop_
_symmetry_equiv_pos_as_xyz
'x, y, z'
'-x, y+1/2, -z+1/2'
'-x, -y, -z'
'x, -y-1/2, z-1/2'

loop_
_atom_site_label
_atom_site_type_symbol
_atom_site_fract_x
_atom_site_fract_y
_atom_site_fract_z
_atom_site_U_iso_or_equiv
_atom_site_adp_type
_atom_site_occupancy
_atom_site_symmetry_multiplicity
_atom_site_calc_flag
_atom_site_refinement_flags
_atom_site_disorder_assembly
_atom_site_disorder_group
Nd1 Nd 0.21623(3) 0.00107(3) 0.18542(3) 0.0556(2) Uani 1 1 d . . .
N1 N 0.2554(6) 0.2595(6) 0.1263(7) 0.100(4) Uani 1 1 d . . .
H1 H 0.2501 0.3116 0.1293 0.120 Uiso 1 1 calc R . .
N2 N 0.4757(7) 0.0384(8) 0.2336(7) 0.114(4) Uani 1 1 d . . .
H2 H 0.5273 0.0332 0.2352 0.137 Uiso 1 1 calc R . .
N3 N 0.1303(5) 0.4964(5) 0.4489(5) 0.063(2) Uani 1 1 d . . .
H3 H 0.1157 0.5115 0.4040 0.076 Uiso 1 1 calc R . .
N4 N 0.2661(8) 0.0317(11) 0.3410(9) 0.108(3) Uani 1 1 d U . .
N5 N 0.0389(6) 0.0183(5) 0.1927(6) 0.066(2) Uani 1 1 d U . .
N6 N 0.2281(10) -0.1755(8) 0.1926(7) 0.107(4) Uani 1 1 d U . .
O1 O 0.1865(4) 0.3756(4) 0.2001(4) 0.063(2) Uani 1 1 d . . .
O2 O 0.4023(5) 0.4626(5) 0.3175(5) 0.081(2) Uani 1 1 d . . .
O3 O 0.2334(4) 0.5629(4) 0.3538(4) 0.0596(19) Uani 1 1 d . . .
O4 O 0.2003(4) 0.1377(4) 0.1412(5) 0.069(2) Uani 1 1 d . . .
O5 O 0.4360(9) 0.2680(9) 0.1858(10) 0.177(4) Uani 1 1 d U . .
O6 O 0.3554(4) 0.0250(5) 0.1742(6) 0.091(3) Uani 1 1 d . . .
O7 O 0.5548(9) 0.1727(9) 0.3291(9) 0.180(4) Uani 1 1 d U . .
O8 O 0.2026(4) 0.5277(5) 0.5565(4) 0.063(2) Uani 1 1 d . . .
O9 O 0.1963(7) 0.3238(6) 0.4322(6) 0.117(3) Uani 1 1 d U . .
O10 O 0.2520(6) 0.0891(6) 0.2983(6) 0.101(3) Uani 1 1 d U . .
O11 O 0.2623(6) -0.0389(7) 0.3178(6) 0.109(3) Uani 1 1 d U . .
O12 O 0.2882(8) 0.0481(9) 0.4050(7) 0.158(4) Uani 1 1 d U . .
O13 O 0.0926(5) 0.0215(5) 0.2497(5) 0.085(2) Uani 1 1 d U . .
O14 O 0.0644(4) 0.0042(4) 0.1338(4) 0.0654(18) Uani 1 1 d U . .
O15 O -0.0312(4) 0.0295(5) 0.1971(5) 0.081(2) Uani 1 1 d U . .
O16 O 0.1597(6) -0.1395(6) 0.1906(5) 0.103(3) Uani 1 1 d U . .
O17 O 0.2907(7) -0.1338(6) 0.1903(6) 0.109(3) Uani 1 1 d U . .
O18 O 0.2297(9) -0.2522(6) 0.1907(6) 0.163(5) Uani 1 1 d U . .
O19 O 1.0000 0.5000 0.0000 0.38(3) Uani 1 2 d SDU . .
H19 H 1.0430 0.5085 -0.0152 0.569 Uiso 0.50 1 d PR . .
C1 C 0.2689(6) 0.4847(5) 0.2524(6) 0.054(3) Uani 1 1 d . . .
C2 C 0.3040(7) 0.4927(7) 0.1804(6) 0.069(3) Uani 1 1 d . . .
H2A H 0.3225 0.4392 0.1673 0.083 Uiso 1 1 calc R . .
H2B H 0.3512 0.5280 0.1892 0.083 Uiso 1 1 calc R . .
C3 C 0.2458(10) 0.5265(11) 0.1142(9) 0.133(6) Uani 1 1 d . . .
H3A H 0.2737 0.5302 0.0723 0.199 Uiso 1 1 calc R . .
H3B H 0.2274 0.5798 0.1260 0.199 Uiso 1 1 calc R . .
H3C H 0.1999 0.4907 0.1031 0.199 Uiso 1 1 calc R . .
C4 C 0.1836(5) 0.4498(5) 0.2398(6) 0.051(3) Uani 1 1 d . . .
H4A H 0.1651 0.4396 0.2865 0.061 Uiso 1 1 calc R . .
H4B H 0.1465 0.4879 0.2118 0.061 Uiso 1 1 calc R . .
C5 C 0.3194(6) 0.4308(7) 0.3078(6) 0.065(3) Uani 1 1 d . . .
H5A H 0.2984 0.4318 0.3542 0.078 Uiso 1 1 calc R . .
H5B H 0.3183 0.3749 0.2901 0.078 Uiso 1 1 calc R . .
C6 C 0.2650(6) 0.5702(6) 0.2858(6) 0.062(3) Uani 1 1 d . . .
H6A H 0.3189 0.5942 0.2946 0.074 Uiso 1 1 calc R . .
H6B H 0.2302 0.6053 0.2521 0.074 Uiso 1 1 calc R . .
C7 C 0.1154(6) 0.3345(6) 0.1826(6) 0.057(3) Uani 1 1 d . . .
C8 C 0.0405(6) 0.3663(7) 0.1926(7) 0.071(3) Uani 1 1 d . . .
H8 H 0.0367 0.4191 0.2105 0.085 Uiso 1 1 calc R . .
C9 C -0.0286(6) 0.3187(7) 0.1758(7) 0.081(4) Uani 1 1 d . . .
H9 H -0.0787 0.3398 0.1828 0.097 Uiso 1 1 calc R . .
C10 C -0.0245(6) 0.2420(7) 0.1493(8) 0.083(4) Uani 1 1 d . . .
H10 H -0.0716 0.2112 0.1379 0.100 Uiso 1 1 calc R . .
C11 C 0.0485(6) 0.2099(7) 0.1393(7) 0.072(3) Uani 1 1 d . . .
H11 H 0.0505 0.1569 0.1215 0.086 Uiso 1 1 calc R . .
C12 C 0.1196(5) 0.2539(6) 0.1548(6) 0.054(3) Uani 1 1 d . . .
C13 C 0.1969(6) 0.2123(7) 0.1420(7) 0.063(3) Uani 1 1 d . . .
C14 C 0.3287(9) 0.2269(10) 0.1041(11) 0.134(4) Uani 1 1 d U . .
H14A H 0.3401 0.1747 0.1285 0.161 Uiso 1 1 calc R . .
H14B H 0.3180 0.2163 0.0516 0.161 Uiso 1 1 calc R . .
C15 C 0.3982(11) 0.2746(12) 0.1182(13) 0.131(4) Uani 1 1 d U . .
C16 C 0.4323(12) 0.3325(12) 0.0850(13) 0.153(5) Uani 1 1 d U . .
H16 H 0.4141 0.3545 0.0388 0.183 Uiso 1 1 calc R . .
C17 C 0.5030(12) 0.3551(12) 0.1342(14) 0.155(5) Uani 1 1 d U . .
H17 H 0.5409 0.3940 0.1251 0.185 Uiso 1 1 calc R . .
C18 C 0.5056(14) 0.3139(14) 0.1913(14) 0.171(5) Uani 1 1 d U . .
H18 H 0.5475 0.3141 0.2310 0.205 Uiso 1 1 calc R . .
C19 C 0.4571(7) 0.4349(8) 0.3742(7) 0.079(3) Uani 1 1 d U . .
C20 C 0.4355(8) 0.3840(9) 0.4275(9) 0.104(4) Uani 1 1 d U . .
H20 H 0.3826 0.3644 0.4225 0.125 Uiso 1 1 calc R . .
C21 C 0.4919(8) 0.3603(10) 0.4904(8) 0.111(4) Uani 1 1 d U . .
H21 H 0.4751 0.3300 0.5282 0.133 Uiso 1 1 calc R . .
C22 C 0.5692(8) 0.3827(10) 0.4934(9) 0.115(4) Uani 1 1 d U . .
H22 H 0.6080 0.3655 0.5322 0.138 Uiso 1 1 calc R . .
C23 C 0.5913(8) 0.4324(9) 0.4377(8) 0.105(4) Uani 1 1 d U . .
H23 H 0.6456 0.4473 0.4406 0.126 Uiso 1 1 calc R . .
C24 C 0.5384(7) 0.4600(9) 0.3799(8) 0.086(3) Uani 1 1 d U . .
C25 C 0.4297(8) 0.0079(7) 0.1769(8) 0.085(3) Uani 1 1 d U . .
C26 C 0.4476(10) 0.0808(11) 0.2954(10) 0.132(3) Uani 1 1 d U . .
H26A H 0.4121 0.1248 0.2753 0.159 Uiso 1 1 calc R . .
H26B H 0.4148 0.0427 0.3187 0.159 Uiso 1 1 calc R . .
C27 C 0.5049(11) 0.1133(12) 0.3496(11) 0.138(4) Uani 1 1 d DU . .
C28 C 0.5328(12) 0.0905(13) 0.4199(12) 0.163(5) Uani 1 1 d DU . .
H28 H 0.5167 0.0443 0.4435 0.195 Uiso 1 1 calc R . .
C29 C 0.5880(11) 0.1462(12) 0.4501(12) 0.160(5) Uani 1 1 d DU . .
H29 H 0.6111 0.1500 0.4993 0.192 Uiso 1 1 calc R . .
C30 C 0.6029(12) 0.1954(13) 0.3941(12) 0.163(5) Uani 1 1 d DU . .
H30 H 0.6401 0.2382 0.3987 0.196 Uiso 1 1 calc R . .
C31 C 0.2270(6) 0.6323(6) 0.3945(6) 0.054(3) Uani 1 1 d . . .
C32 C 0.2493(6) 0.7095(6) 0.3711(7) 0.067(3) Uani 1 1 d . . .
H32 H 0.2696 0.7153 0.3269 0.080 Uiso 1 1 calc R . .
C33 C 0.2407(8) 0.7771(7) 0.4151(8) 0.086(4) Uani 1 1 d . . .
H33 H 0.2524 0.8289 0.3987 0.103 Uiso 1 1 calc R . .
C34 C 0.2154(9) 0.7689(7) 0.4818(8) 0.091(4) Uani 1 1 d . . .
H34 H 0.2121 0.8139 0.5122 0.109 Uiso 1 1 calc R . .
C35 C 0.1947(8) 0.6911(7) 0.5032(7) 0.082(4) Uani 1 1 d . . .
H35 H 0.1755 0.6851 0.5478 0.099 Uiso 1 1 calc R . .
C36 C 0.2016(6) 0.6235(6) 0.4614(6) 0.053(3) Uani 1 1 d . . .
C37 C 0.1784(6) 0.5444(6) 0.4921(7) 0.056(3) Uani 1 1 d . . .
C38 C 0.0995(8) 0.4174(7) 0.4726(7) 0.081(3) Uani 1 1 d U . .
H38A H 0.1235 0.4066 0.5232 0.098 Uiso 1 1 calc R . .
H38B H 0.0411 0.4209 0.4709 0.098 Uiso 1 1 calc R . .
C39 C 0.1185(10) 0.3492(8) 0.4256(9) 0.093(3) Uani 1 1 d U . .
C40 C 0.0726(11) 0.3021(8) 0.3765(9) 0.112(4) Uani 1 1 d U . .
H40 H 0.0170 0.3072 0.3612 0.134 Uiso 1 1 calc R . .
C41 C 0.1252(11) 0.2423(9) 0.3520(9) 0.114(4) Uani 1 1 d U . .
H41 H 0.1105 0.1999 0.3189 0.136 Uiso 1 1 calc R . .
C42 C 0.1968(11) 0.2589(9) 0.3850(10) 0.115(4) Uani 1 1 d U . .
H42 H 0.2433 0.2305 0.3777 0.138 Uiso 1 1 calc R . .
C43 C 0.973(5) 0.566(3) 0.046(4) 0.34(3) Uani 0.50 1 d PDU . .
H43A H 1.0099 0.5702 0.0915 0.517 Uiso 0.50 1 calc PR . .
H43B H 0.9194 0.5542 0.0566 0.517 Uiso 0.50 1 calc PR . .
H43C H 0.9721 0.6172 0.0202 0.517 Uiso 0.50 1 calc PR . .

loop_
_atom_site_aniso_label
_atom_site_aniso_U_11
_atom_site_aniso_U_22
_atom_site_aniso_U_33
_atom_site_aniso_U_23
_atom_site_aniso_U_13
_atom_site_aniso_U_12
Nd1 0.0438(3) 0.0502(3) 0.0708(4) -0.0012(3) 0.0020(2) 0.0051(3)
N1 0.067(7) 0.054(6) 0.191(14) -0.021(7) 0.058(8) -0.009(5)
N2 0.065(7) 0.152(11) 0.122(11) -0.072(9) -0.001(7) 0.018(7)
N3 0.063(5) 0.065(5) 0.058(5) -0.003(5) -0.001(4) -0.016(5)
N4 0.098(7) 0.131(8) 0.092(8) -0.012(7) 0.002(7) 0.000(7)
N5 0.052(5) 0.076(6) 0.069(6) 0.006(5) 0.002(5) -0.011(4)
N6 0.162(10) 0.067(7) 0.094(7) 0.006(6) 0.023(8) 0.017(7)
O1 0.037(4) 0.053(4) 0.097(6) -0.019(4) 0.008(4) -0.006(3)
O2 0.054(5) 0.093(5) 0.094(7) 0.027(5) 0.001(4) -0.010(4)
O3 0.052(4) 0.043(4) 0.085(6) -0.003(4) 0.017(4) -0.007(3)
O4 0.051(4) 0.040(4) 0.113(7) -0.002(4) -0.004(4) 0.005(3)
O5 0.141(7) 0.160(7) 0.227(9) -0.030(8) 0.020(7) -0.026(7)
O6 0.032(4) 0.098(6) 0.140(8) 0.006(5) 0.001(4) 0.015(4)
O7 0.150(7) 0.181(8) 0.201(8) -0.038(7) -0.006(7) -0.008(7)
O8 0.060(5) 0.074(5) 0.055(5) 0.005(4) 0.005(4) -0.010(4)
O9 0.125(7) 0.075(5) 0.152(7) -0.008(5) 0.028(6) 0.003(5)
O10 0.088(5) 0.099(6) 0.112(6) -0.035(5) 0.007(5) 0.004(5)
O11 0.118(6) 0.102(5) 0.102(6) 0.007(5) 0.001(5) 0.014(5)
O12 0.165(10) 0.194(10) 0.107(9) -0.038(8) -0.001(8) 0.017(9)
O13 0.064(4) 0.118(6) 0.074(5) -0.004(4) 0.010(4) 0.000(4)
O14 0.056(4) 0.072(4) 0.068(5) 0.001(4) 0.011(4) -0.010(4)
O15 0.040(4) 0.103(6) 0.102(7) 0.011(5) 0.015(4) -0.005(4)
O16 0.121(6) 0.080(5) 0.110(6) 0.008(5) 0.026(5) -0.010(5)
O17 0.120(7) 0.087(6) 0.116(7) -0.003(5) 0.008(6) 0.030(5)
O18 0.308(14) 0.057(6) 0.127(9) 0.004(6) 0.042(10) 0.022(8)
O19 0.46(6) 0.30(6) 0.43(7) 0.13(5) 0.24(4) 0.14(4)
C1 0.046(5) 0.040(6) 0.076(8) -0.004(5) 0.011(5) -0.002(4)
C2 0.059(6) 0.070(7) 0.082(8) -0.001(7) 0.022(6) 0.002(6)
C3 0.126(14) 0.188(17) 0.086(12) 0.032(11) 0.021(10) -0.015(12)
C4 0.045(6) 0.034(5) 0.076(8) -0.005(5) 0.011(5) -0.003(4)
C5 0.038(6) 0.063(7) 0.094(9) -0.014(6) 0.015(6) -0.014(5)
C6 0.047(6) 0.058(7) 0.081(8) -0.005(6) 0.013(6) -0.009(5)
C7 0.037(5) 0.052(6) 0.081(8) -0.008(5) 0.006(5) -0.004(5)
C8 0.039(6) 0.061(7) 0.111(10) -0.020(6) 0.007(6) 0.006(5)
C9 0.031(6) 0.083(9) 0.127(12) -0.029(8) 0.004(6) 0.002(6)
C10 0.039(6) 0.057(7) 0.151(13) -0.026(8) 0.007(7) -0.010(6)
C11 0.055(7) 0.056(7) 0.101(10) -0.010(6) -0.003(6) -0.002(6)
C12 0.038(5) 0.047(6) 0.076(8) -0.006(5) 0.009(5) -0.002(5)
C13 0.045(6) 0.053(7) 0.089(9) -0.011(6) 0.005(6) -0.002(5)
C14 0.087(8) 0.122(9) 0.205(11) -0.055(8) 0.058(8) -0.014(7)
C15 0.094(8) 0.118(9) 0.188(11) -0.056(9) 0.049(8) -0.030(7)
C16 0.118(9) 0.140(10) 0.207(11) -0.054(9) 0.047(9) -0.020(8)
C17 0.115(8) 0.144(10) 0.215(12) -0.038(9) 0.061(9) -0.037(8)
C18 0.131(8) 0.159(9) 0.219(11) -0.042(9) 0.019(9) -0.018(8)
C19 0.054(6) 0.098(7) 0.084(7) 0.034(6) 0.006(5) 0.001(6)
C20 0.064(6) 0.129(8) 0.118(8) 0.044(7) 0.007(6) -0.009(6)
C21 0.075(7) 0.135(8) 0.118(8) 0.048(7) 0.006(7) -0.017(7)
C22 0.072(6) 0.140(8) 0.127(8) 0.044(7) -0.003(6) -0.008(7)
C23 0.071(7) 0.129(8) 0.110(8) 0.040(7) -0.003(6) -0.007(7)
C24 0.054(6) 0.106(7) 0.093(7) 0.025(6) -0.001(6) 0.004(6)
C25 0.064(7) 0.079(7) 0.104(8) -0.025(7) -0.013(6) 0.007(6)
C26 0.101(6) 0.146(7) 0.145(7) -0.036(6) 0.004(6) -0.013(6)
C27 0.102(8) 0.155(9) 0.152(9) -0.043(8) 0.002(8) -0.029(7)
C28 0.134(9) 0.186(10) 0.163(10) -0.028(9) 0.006(9) -0.034(8)
C29 0.133(9) 0.183(10) 0.158(10) -0.035(9) 0.006(9) -0.033(8)
C30 0.132(8) 0.174(9) 0.173(9) -0.033(8) -0.011(8) -0.025(8)
C31 0.045(6) 0.044(6) 0.068(8) 0.002(5) -0.005(5) -0.001(5)
C32 0.066(7) 0.049(6) 0.081(9) -0.004(6) -0.001(6) -0.012(6)
C33 0.099(10) 0.041(7) 0.105(12) 0.012(7) -0.020(9) 0.000(6)
C34 0.139(13) 0.057(8) 0.070(10) -0.013(7) -0.009(9) 0.001(8)
C35 0.118(11) 0.056(7) 0.069(9) 0.002(6) 0.001(8) 0.001(7)
C36 0.061(7) 0.037(5) 0.057(7) -0.002(5) -0.005(5) -0.003(5)
C37 0.043(6) 0.052(6) 0.070(8) -0.007(6) 0.004(6) 0.006(5)
C38 0.092(7) 0.052(6) 0.104(8) -0.002(5) 0.028(6) -0.017(5)
C39 0.106(8) 0.054(6) 0.121(8) 0.013(6) 0.017(7) -0.014(6)
C40 0.143(9) 0.072(7) 0.123(8) 0.006(7) 0.024(8) -0.013(7)
C41 0.142(8) 0.074(7) 0.126(8) -0.005(6) 0.024(7) -0.006(7)
C42 0.134(8) 0.081(7) 0.134(8) -0.007(6) 0.032(7) 0.009(7)
C43 0.41(6) 0.28(7) 0.39(8) 0.14(5) 0.22(5) 0.18(5)

loop_
_atom_type_symbol
_atom_type_description
_atom_type_scat_dispersion_real
_atom_type_scat_dispersion_imag
_atom_type_scat_source
C C 0.0033 0.0016 'International Tables Vol C Tables 4.2.6.8 and 6.1.1.4'
H H 0.0000 0.0000 'International Tables Vol C Tables 4.2.6.8 and 6.1.1.4'
N N 0.0061 0.0033 'International Tables Vol C Tables 4.2.6.8 and 6.1.1.4'
O O 0.0106 0.0060 'International Tables Vol C Tables 4.2.6.8 and 6.1.1.4'
Nd Nd -0.1943 3.0179 'International Tables Vol C Tables 4.2.6.8 and 6.1.1.4'

loop_
_geom_angle_atom_site_label_1
_geom_angle_atom_site_label_2
_geom_angle_atom_site_label_3
_geom_angle
_geom_angle_site_symmetry_1
_geom_angle_site_symmetry_3
_geom_angle_publ_flag
O4 Nd1 O6 82.9(3) . . ?
O4 Nd1 O8 81.9(3) . 4_565 ?
O6 Nd1 O8 84.0(3) . 4_565 ?
O4 Nd1 O16 148.9(3) . . ?
O6 Nd1 O16 122.1(3) . . ?
O8 Nd1 O16 82.9(3) 4_565 . ?
O4 Nd1 O10 75.1(3) . . ?
O6 Nd1 O10 82.3(3) . . ?
O8 Nd1 O10 154.4(3) 4_565 . ?
O16 Nd1 O10 122.7(4) . . ?
O4 Nd1 O11 125.1(3) . . ?
O6 Nd1 O11 88.2(3) . . ?
O8 Nd1 O11 150.8(3) 4_565 . ?
O16 Nd1 O11 77.6(4) . . ?
O10 Nd1 O11 49.9(4) . . ?
O4 Nd1 O17 149.5(3) . . ?
O6 Nd1 O17 70.7(3) . . ?
O8 Nd1 O17 80.5(3) 4_565 . ?
O16 Nd1 O17 51.6(4) . . ?
O10 Nd1 O17 114.6(3) . . ?
O11 Nd1 O17 70.3(4) . . ?
O4 Nd1 O13 88.8(3) . . ?
O6 Nd1 O13 151.8(3) . . ?
O8 Nd1 O13 121.5(3) 4_565 . ?
O16 Nd1 O13 76.5(3) . . ?
O10 Nd1 O13 69.6(3) . . ?
O11 Nd1 O13 74.7(3) . . ?
O17 Nd1 O13 121.7(3) . . ?
O4 Nd1 O14 78.6(2) . . ?
O6 Nd1 O14 151.6(3) . . ?
O8 Nd1 O14 72.3(2) 4_565 . ?
O16 Nd1 O14 71.1(3) . . ?
O10 Nd1 O14 113.0(3) . . ?
O11 Nd1 O14 120.1(3) . . ?
O17 Nd1 O14 118.8(3) . . ?
O13 Nd1 O14 49.3(3) . . ?
C13 N1 C14 122.1(11) . . ?
C13 N1 H1 118.9 . . ?
C14 N1 H1 118.9 . . ?
C25 N2 C26 125.9(12) . . ?
C25 N2 H2 117.1 . . ?
C26 N2 H2 117.1 . . ?
C37 N3 C38 123.8(10) . . ?
C37 N3 H3 118.1 . . ?
C38 N3 H3 118.1 . . ?
O12 N4 O10 117.0(18) . . ?
O12 N4 O11 122.6(17) . . ?
O10 N4 O11 120.3(15) . . ?
O15 N5 O14 123.6(10) . . ?
O15 N5 O13 120.6(11) . . ?
O14 N5 O13 115.8(9) . . ?
O17 N6 O18 121.5(16) . . ?
O17 N6 O16 119.4(12) . . ?
O18 N6 O16 118.8(16) . . ?
C7 O1 C4 116.7(7) . . ?
C19 O2 C5 119.3(9) . . ?
C31 O3 C6 118.3(8) . . ?
C13 O4 Nd1 159.7(8) . . ?
C15 O5 C18 108(2) . . ?
C25 O6 Nd1 156.7(9) . . ?
C27 O7 C30 104.5(18) . . ?
C37 O8 Nd1 166.2(7) . 4_566 ?
C39 O9 C42 106.2(13) . . ?
N4 O10 Nd1 95.0(10) . . ?
N4 O11 Nd1 94.7(10) . . ?
N5 O13 Nd1 97.5(7) . . ?
N5 O14 Nd1 97.4(6) . . ?
N6 O16 Nd1 94.9(8) . . ?
N6 O17 Nd1 94.1(8) . . ?
C43 O19 C43 180(4) 3_765 . ?
C43 O19 H19 64.8 3_765 . ?
C43 O19 H19 115.2 . . ?
C5 C1 C4 107.3(8) . . ?
C5 C1 C2 112.7(9) . . ?
C4 C1 C2 111.9(9) . . ?
C5 C1 C6 108.5(9) . . ?
C4 C1 C6 108.1(8) . . ?
C2 C1 C6 108.2(8) . . ?
C1 C2 C3 115.9(10) . . ?
C1 C2 H2A 108.3 . . ?
C3 C2 H2A 108.3 . . ?
C1 C2 H2B 108.3 . . ?
C3 C2 H2B 108.3 . . ?
H2A C2 H2B 107.4 . . ?
C2 C3 H3A 109.5 . . ?
C2 C3 H3B 109.5 . . ?
H3A C3 H3B 109.5 . . ?
C2 C3 H3C 109.5 . . ?
H3A C3 H3C 109.5 . . ?
H3B C3 H3C 109.5 . . ?
O1 C4 C1 107.3(7) . . ?
O1 C4 H4A 110.3 . . ?
C1 C4 H4A 110.3 . . ?
O1 C4 H4B 110.3 . . ?
C1 C4 H4B 110.3 . . ?
H4A C4 H4B 108.5 . . ?
O2 C5 C1 107.2(9) . . ?
O2 C5 H5A 110.3 . . ?
C1 C5 H5A 110.3 . . ?
O2 C5 H5B 110.3 . . ?
C1 C5 H5B 110.3 . . ?
H5A C5 H5B 108.5 . . ?
O3 C6 C1 108.4(8) . . ?
O3 C6 H6A 110.0 . . ?
C1 C6 H6A 110.0 . . ?
O3 C6 H6B 110.0 . . ?
C1 C6 H6B 110.0 . . ?
H6A C6 H6B 108.4 . . ?
O1 C7 C8 123.5(9) . . ?
O1 C7 C12 117.2(8) . . ?
C8 C7 C12 119.3(9) . . ?
C9 C8 C7 119.4(10) . . ?
C9 C8 H8 120.3 . . ?
C7 C8 H8 120.3 . . ?
C10 C9 C8 121.2(10) . . ?
C10 C9 H9 119.4 . . ?
C8 C9 H9 119.4 . . ?
C9 C10 C11 120.1(10) . . ?
C9 C10 H10 119.9 . . ?
C11 C10 H10 119.9 . . ?
C10 C11 C12 121.8(10) . . ?
C10 C11 H11 119.1 . . ?
C12 C11 H11 119.1 . . ?
C11 C12 C7 118.2(9) . . ?
C11 C12 C13 117.3(9) . . ?
C7 C12 C13 124.5(9) . . ?
O4 C13 N1 123.4(10) . . ?
O4 C13 C12 119.7(10) . . ?
N1 C13 C12 116.7(9) . . ?
C15 C14 N1 117.1(13) . . ?
C15 C14 H14A 108.0 . . ?
N1 C14 H14A 108.0 . . ?
C15 C14 H14B 108.0 . . ?
N1 C14 H14B 108.0 . . ?
H14A C14 H14B 107.3 . . ?
C16 C15 O5 108.8(19) . . ?
C16 C15 C14 137(3) . . ?
O5 C15 C14 114(2) . . ?
C15 C16 C17 106(2) . . ?
C15 C16 H16 127.2 . . ?
C17 C16 H16 127.2 . . ?
C18 C17 C16 108(2) . . ?
C18 C17 H17 125.8 . . ?
C16 C17 H17 125.8 . . ?
C17 C18 O5 108(2) . . ?
C17 C18 H18 125.9 . . ?
O5 C18 H18 125.9 . . ?
O2 C19 C20 122.1(11) . . ?
O2 C19 C24 119.4(11) . . ?
C20 C19 C24 118.5(12) . . ?
C19 C20 C21 122.0(12) . . ?
C19 C20 H20 119.0 . . ?
C21 C20 H20 119.0 . . ?
C22 C21 C20 118.2(14) . . ?
C22 C21 H21 120.9 . . ?
C20 C21 H21 120.9 . . ?
C21 C22 C23 119.3(14) . . ?
C21 C22 H22 120.3 . . ?
C23 C22 H22 120.3 . . ?
C24 C23 C22 123.7(14) . . ?
C24 C23 H23 118.1 . . ?
C22 C23 H23 118.1 . . ?
C23 C24 C19 118.0(13) . . ?
C23 C24 C25 118.3(12) . 2_655 ?
C19 C24 C25 123.4(11) . 2_655 ?
O6 C25 N2 113.7(13) . . ?
O6 C25 C24 123.2(11) . 2_645 ?
N2 C25 C24 123.0(12) . 2_645 ?
C27 C26 N2 118.3(15) . . ?
C27 C26 H26A 107.7 . . ?
N2 C26 H26A 107.7 . . ?
C27 C26 H26B 107.7 . . ?
N2 C26 H26B 107.7 . . ?
H26A C26 H26B 107.1 . . ?
C28 C27 O7 108.8(17) . . ?
C28 C27 C26 133(2) . . ?
O7 C27 C26 117(2) . . ?
C29 C28 C27 109(2) . . ?
C29 C28 H28 125.7 . . ?
C27 C28 H28 125.7 . . ?
C28 C29 C30 106(2) . . ?
C28 C29 H29 126.8 . . ?
C30 C29 H29 126.8 . . ?
C29 C30 O7 110(2) . . ?
C29 C30 H30 124.9 . . ?
O7 C30 H30 124.9 . . ?
C36 C31 O3 117.5(9) . . ?
C36 C31 C32 120.3(10) . . ?
O3 C31 C32 122.2(10) . . ?
C33 C32 C31 118.8(12) . . ?
C33 C32 H32 120.6 . . ?
C31 C32 H32 120.6 . . ?
C34 C33 C32 121.2(11) . . ?
C34 C33 H33 119.4 . . ?
C32 C33 H33 119.4 . . ?
C33 C34 C35 117.9(12) . . ?
C33 C34 H34 121.1 . . ?
C35 C34 H34 121.1 . . ?
C36 C35 C34 122.7(13) . . ?
C36 C35 H35 118.7 . . ?
C34 C35 H35 118.7 . . ?
C35 C36 C31 118.9(10) . . ?
C35 C36 C37 116.4(11) . . ?
C31 C36 C37 124.6(9) . . ?
O8 C37 N3 122.5(10) . . ?
O8 C37 C36 119.8(10) . . ?
N3 C37 C36 117.7(11) . . ?
C39 C38 N3 112.0(10) . . ?
C39 C38 H38A 109.2 . . ?
N3 C38 H38A 109.2 . . ?
C39 C38 H38B 109.2 . . ?
N3 C38 H38B 109.2 . . ?
H38A C38 H38B 107.9 . . ?
C40 C39 O9 109.0(15) . . ?
C40 C39 C38 132.9(16) . . ?
O9 C39 C38 118.0(13) . . ?
C39 C40 C41 107.0(16) . . ?
C39 C40 H40 126.5 . . ?
C41 C40 H40 126.5 . . ?
C42 C41 C40 106.0(16) . . ?
C42 C41 H41 127.0 . . ?
C40 C41 H41 127.0 . . ?
C41 C42 O9 111.7(16) . . ?
C41 C42 H42 124.2 . . ?
O9 C42 H42 124.2 . . ?
O19 C43 H43A 109.5 . . ?
O19 C43 H43B 109.5 . . ?
H43A C43 H43B 109.5 . . ?
O19 C43 H43C 109.5 . . ?
H43A C43 H43C 109.5 . . ?
H43B C43 H43C 109.5 . . ?

loop_
_geom_bond_atom_site_label_1
_geom_bond_atom_site_label_2
_geom_bond_distance
_geom_bond_site_symmetry_2
_geom_bond_publ_flag
Nd1 O4 2.381(7) . ?
Nd1 O6 2.391(8) . ?
Nd1 O8 2.391(8) 4_565 ?
Nd1 O16 2.494(9) . ?
Nd1 O10 2.521(9) . ?
Nd1 O11 2.523(10) . ?
Nd1 O17 2.528(9) . ?
Nd1 O13 2.546(8) . ?
Nd1 O14 2.564(7) . ?
N1 C13 1.310(12) . ?
N1 C14 1.447(15) . ?
N1 H1 0.8600 . ?
N2 C25 1.297(15) . ?
N2 C26 1.467(18) . ?
N2 H2 0.8600 . ?
N3 C37 1.302(13) . ?
N3 C38 1.482(12) . ?
N3 H3 0.8600 . ?
N4 O12 1.209(16) . ?
N4 O10 1.224(16) . ?
N4 O11 1.231(18) . ?
N5 O15 1.198(11) . ?
N5 O14 1.242(12) . ?
N5 O13 1.272(12) . ?
N6 O17 1.251(15) . ?
N6 O18 1.257(15) . ?
N6 O16 1.280(15) . ?
O1 C7 1.356(10) . ?
O1 C4 1.422(10) . ?
O2 C19 1.356(13) . ?
O2 C5 1.461(11) . ?
O3 C31 1.373(11) . ?
O3 C6 1.433(12) . ?
O4 C13 1.223(11) . ?
O5 C15 1.31(2) . ?
O5 C18 1.37(2) . ?
O6 C25 1.263(14) . ?
O7 C27 1.37(2) . ?
O7 C30 1.38(2) . ?
O8 C37 1.222(12) . ?
O8 Nd1 2.391(8) 4_566 ?
O9 C39 1.349(16) . ?
O9 C42 1.372(17) . ?
O19 C43 1.49(2) 3_765 ?
O19 C43 1.49(2) . ?
O19 H19 0.8200 . ?
C1 C5 1.504(14) . ?
C1 C4 1.515(12) . ?
C1 C2 1.529(15) . ?
C1 C6 1.534(13) . ?
C2 C3 1.540(18) . ?
C2 H2A 0.9700 . ?
C2 H2B 0.9700 . ?
C3 H3A 0.9600 . ?
C3 H3B 0.9600 . ?
C3 H3C 0.9600 . ?
C4 H4A 0.9700 . ?
C4 H4B 0.9700 . ?
C5 H5A 0.9700 . ?
C5 H5B 0.9700 . ?
C6 H6A 0.9700 . ?
C6 H6B 0.9700 . ?
C7 C8 1.391(13) . ?
C7 C12 1.420(13) . ?
C8 C9 1.385(13) . ?
C8 H8 0.9300 . ?
C9 C10 1.351(14) . ?
C9 H9 0.9300 . ?
C10 C11 1.363(14) . ?
C10 H10 0.9300 . ?
C11 C12 1.379(13) . ?
C11 H11 0.9300 . ?
C12 C13 1.506(13) . ?
C14 C15 1.388(19) . ?
C14 H14A 0.9700 . ?
C14 H14B 0.9700 . ?
C15 C16 1.30(2) . ?
C16 C17 1.42(2) . ?
C16 H16 0.9300 . ?
C17 C18 1.24(3) . ?
C17 H17 0.9300 . ?
C18 H18 0.9300 . ?
C19 C20 1.376(16) . ?
C19 C24 1.404(15) . ?
C20 C21 1.428(17) . ?
C20 H20 0.9300 . ?
C21 C22 1.332(16) . ?
C21 H21 0.9300 . ?
C22 C23 1.402(18) . ?
C22 H22 0.9300 . ?
C23 C24 1.350(16) . ?
C23 H23 0.9300 . ?
C24 C25 1.467(18) 2_655 ?
C25 C24 1.467(18) 2_645 ?
C26 C27 1.38(2) . ?
C26 H26A 0.9700 . ?
C26 H26B 0.9700 . ?
C27 C28 1.357(16) . ?
C28 C29 1.352(15) . ?
C28 H28 0.9300 . ?
C29 C30 1.359(16) . ?
C29 H29 0.9300 . ?
C30 H30 0.9300 . ?
C31 C36 1.366(14) . ?
C31 C32 1.402(13) . ?
C32 C33 1.392(16) . ?
C32 H32 0.9300 . ?
C33 C34 1.361(18) . ?
C33 H33 0.9300 . ?
C34 C35 1.391(16) . ?
C34 H34 0.9300 . ?
C35 C36 1.363(14) . ?
C35 H35 0.9300 . ?
C36 C37 1.486(14) . ?
C38 C39 1.475(17) . ?
C38 H38A 0.9700 . ?
C38 H38B 0.9700 . ?
C39 C40 1.336(18) . ?
C40 C41 1.431(19) . ?
C40 H40 0.9300 . ?
C41 C42 1.282(19) . ?
C41 H41 0.9300 . ?
C42 H42 0.9300 . ?
C43 H43A 0.9600 . ?
C43 H43B 0.9600 . ?
C43 H43C 0.9600 . ?
